data_2103863
loop_
_publ_author_name
'Bowes, Katharine F.'
'Ferguson, George'
'Lough, Alan J.'
'Glidewell, Christopher'

_publ_section_title
;
 Phosphonopropionic acid as a building block in supramolecular
 chemistry: salts with organic diamines
;
_journal_issue 2
_journal_name_full 'Acta Crystallographica Section B'
_journal_page_first 248
_journal_page_last 262
_journal_paper_doi 10.1107/S0108768102021237
_journal_volume 59
_journal_year 2003
_chemical_formula_moiety 'C12 H14 N2 2+, 2(C3 H6 O5 P 1-)'
_chemical_formula_sum 'C18 H26 N2 O10 P2'
_chemical_formula_weight 492.35
_chemical_name_systematic
;
1,2-Bis(4'-pyridyl)ethane--phosphonopropionic acid (1/2)
;
_space_group_IT_number 2
_symmetry_cell_setting triclinic
_symmetry_space_group_name_Hall '-P 1'
_symmetry_space_group_name_H-M 'P -1'
_atom_sites_solution_hydrogens geom
_atom_sites_solution_primary direct
_atom_sites_solution_secondary difmap
_cell_angle_alpha 72.6340(14)
_cell_angle_beta 73.1760(15)
_cell_angle_gamma 87.386(2)
_cell_formula_units_Z 1
_cell_length_a 7.5651(3)
_cell_length_b 8.6472(3)
_cell_length_c 9.0077(4)
_cell_measurement_reflns_used 5037
_cell_measurement_temperature 150.0(10)
_cell_measurement_theta_max 27.62
_cell_measurement_theta_min 2.82
_cell_volume 537.79(4)
_computing_cell_refinement 'DENZO-SMN (Otwinowski & Minor, 1997)'
_computing_data_collection 'Kappa-CCD server software (Nonius, 1997)'
_computing_data_reduction 'DENZO-SMN (Otwinowski & Minor, 1997)'
_computing_molecular_graphics 'PLATON (Spek, 2002)'
_computing_publication_material 'SHELXL-97 (Sheldrick, 1997a) and PRPKAPPA (Ferguson, 1999)'
_computing_structure_refinement 'SHELXL-97 (Sheldrick, 1997a)'
_computing_structure_solution 'SHELXS-97 (Sheldrick, 1997b)'
_diffrn_ambient_temperature 150.0(10)
_diffrn_measured_fraction_theta_full 0.986
_diffrn_measured_fraction_theta_max 0.986
_diffrn_measurement_device_type Kappa-CCD
_diffrn_measurement_method '\f scans, and \w scans with \k offsets'
_diffrn_radiation_monochromator graphite
_diffrn_radiation_source 'fine-focus sealed X-ray tube'
_diffrn_radiation_type 'Mo K\a'
_diffrn_radiation_wavelength 0.71073
_diffrn_reflns_av_R_equivalents 0.035
_diffrn_reflns_av_sigmaI/netI 0.0470
_diffrn_reflns_limit_h_max 9
_diffrn_reflns_limit_h_min -9
_diffrn_reflns_limit_k_max 11
_diffrn_reflns_limit_k_min -11
_diffrn_reflns_limit_l_max 11
_diffrn_reflns_limit_l_min -11
_diffrn_reflns_number 6047
_diffrn_reflns_theta_full 27.62
_diffrn_reflns_theta_max 27.62
_diffrn_reflns_theta_min 2.82
_diffrn_standards_decay_% 0
_exptl_absorpt_coefficient_mu 0.262
_exptl_absorpt_correction_T_max 0.973
_exptl_absorpt_correction_T_min 0.930
_exptl_absorpt_correction_type multi-scan
_exptl_absorpt_process_details 'DENZO-SMN (Otwinowski & Minor, 1997)'
_exptl_crystal_colour colourless
_exptl_crystal_density_diffrn 1.520
_exptl_crystal_density_method 'not measured'
_exptl_crystal_description plate
_exptl_crystal_F_000 258
_exptl_crystal_size_max 0.30
_exptl_crystal_size_mid 0.14
_exptl_crystal_size_min 0.12
_refine_diff_density_max 0.321
_refine_diff_density_min -0.365
_refine_ls_extinction_coef 0.022(7)
_refine_ls_extinction_expression Fc^*^=kFc[1+0.001xFc^2^\l^3^/sin(2\q)]^-1/4^
_refine_ls_extinction_method SHELXL
_refine_ls_goodness_of_fit_ref 1.057
_refine_ls_hydrogen_treatment constr
_refine_ls_matrix_type full
_refine_ls_number_parameters 148
_refine_ls_number_reflns 2457
_refine_ls_number_restraints 0
_refine_ls_restrained_S_all 1.057
_refine_ls_R_factor_all 0.0386
_refine_ls_R_factor_gt 0.0322
_refine_ls_shift/su_max 0.000
_refine_ls_shift/su_mean 0.000
_refine_ls_structure_factor_coef Fsqd
_refine_ls_weighting_details 'w=1/[\s^2^(Fo^2^)+(0.0237P)^2^+0.2452P] where P=(Fo^2^+2Fc^2^)/3'
_refine_ls_weighting_scheme calc
_refine_ls_wR_factor_gt 0.0812
_refine_ls_wR_factor_ref 0.0851
_reflns_number_gt 2163
_reflns_number_total 2457
_reflns_threshold_expression >2\s(I)
_cod_data_source_file bm0061.cif
_cod_data_source_block VI
_cod_depositor_comments
;
The following automatic conversions were performed:
'_exptl_absorpt_correction_type' value 'Multi-scan' changed to
'multi-scan' according to
'/home/saulius/struct/CIF-dictionaries/cif_core.dic' dictionary named
'cif_core.dic' version 2.4.1 from 2010-06-29.

Automatic conversion script
Id: cif_fix_enum 1527 2010-12-29 10:47:43Z saulius 

The following automatic conversions were performed:

'_exptl_absorpt_correction_type' value 'Multi-scan' changed to
'multi-scan' according to
/home/saulius/struct/CIF-dictionaries/cif_core.dic dictionary named
'cif_core.dic' version 2.4.1 from 2010-06-29.

Automatic conversion script
Id: cif_fix_values 1715 2011-07-08 13:25:40Z adriana 
;
_cod_original_sg_symbol_Hall '-P -1'
_cod_database_code 2103863
_cod_database_fobs_code 2103863

loop_
_symmetry_equiv_pos_as_xyz
'x, y, z'
'-x, -y, -z'

loop_
_atom_site_label
_atom_site_fract_x
_atom_site_fract_y
_atom_site_fract_z
_atom_site_U_iso_or_equiv
_atom_site_adp_type
_atom_site_calc_flag
_atom_site_refinement_flags
_atom_site_occupancy
_atom_site_type_symbol
N11 0.37635(17) 0.04194(14) 0.85339(16) 0.0206(3) Uani d . 1 N
C12 0.2617(2) -0.04464(17) 0.99512(19) 0.0213(3) Uani d . 1 C
C13 0.2703(2) -0.21093(17) 1.04550(18) 0.0203(3) Uani d . 1 C
C14 0.39673(19) -0.28923(16) 0.94808(18) 0.0173(3) Uani d . 1 C
C15 0.5144(2) -0.19391(17) 0.80193(19) 0.0215(3) Uani d . 1 C
C16 0.5006(2) -0.02859(18) 0.75733(19) 0.0233(3) Uani d . 1 C
C17 0.40381(19) -0.47121(16) 0.9967(2) 0.0210(3) Uani d . 1 C
P1 0.22718(5) 0.39160(4) 0.61755(5) 0.01547(13) Uani d . 1 P
O1 0.18632(15) 0.99449(12) 0.57217(14) 0.0262(3) Uani d . 1 O
O2 -0.02062(17) 0.83045(13) 0.78710(15) 0.0325(3) Uani d . 1 O
O3 0.30644(14) 0.45771(12) 0.42584(13) 0.0193(2) Uani d . 1 O
O4 0.38859(13) 0.35962(11) 0.69065(13) 0.0189(2) Uani d . 1 O
O5 0.09918(14) 0.24752(11) 0.66071(14) 0.0215(2) Uani d . 1 O
C1 0.1045(2) 0.85194(16) 0.66337(19) 0.0189(3) Uani d . 1 C
C2 0.1917(2) 0.71868(16) 0.59294(19) 0.0198(3) Uani d . 1 C
C3 0.09578(19) 0.55173(15) 0.68156(18) 0.0173(3) Uani d . 1 C
H11 0.3700 0.1481 0.8224 0.025 Uiso calc R 1 H
H12 0.1746 0.0084 1.0608 0.026 Uiso calc R 1 H
H13 0.1902 -0.2726 1.1467 0.024 Uiso calc R 1 H
H15 0.6035 -0.2431 0.7337 0.026 Uiso calc R 1 H
H16 0.5799 0.0365 0.6574 0.028 Uiso calc R 1 H
H17A 0.3668 -0.5119 0.9178 0.025 Uiso calc R 1 H
H17B 0.3140 -0.5176 1.1048 0.025 Uiso calc R 1 H
H1 0.1425 1.0658 0.6170 0.039 Uiso calc R 1 H
H3 0.3995 0.5199 0.4009 0.029 Uiso calc R 1 H
H2A 0.3221 0.7122 0.5947 0.024 Uiso calc R 1 H
H2B 0.1918 0.7484 0.4779 0.024 Uiso calc R 1 H
H3A -0.0265 0.5517 0.6620 0.021 Uiso calc R 1 H
H3B 0.0748 0.5298 0.7998 0.021 Uiso calc R 1 H

loop_
_atom_site_aniso_label
_atom_site_aniso_U_11
_atom_site_aniso_U_22
_atom_site_aniso_U_33
_atom_site_aniso_U_12
_atom_site_aniso_U_13
_atom_site_aniso_U_23
N11 0.0242(6) 0.0130(5) 0.0258(7) 0.0038(5) -0.0090(5) -0.0065(5)
C12 0.0184(7) 0.0204(7) 0.0263(8) 0.0053(5) -0.0047(6) -0.0112(6)
C13 0.0178(7) 0.0201(7) 0.0198(7) 0.0007(5) -0.0009(6) -0.0058(6)
C14 0.0165(7) 0.0151(6) 0.0205(7) 0.0015(5) -0.0058(6) -0.0051(5)
C15 0.0233(7) 0.0168(7) 0.0209(8) 0.0036(5) -0.0007(6) -0.0065(6)
C16 0.0248(8) 0.0193(7) 0.0208(8) 0.0004(6) -0.0010(6) -0.0039(6)
C17 0.0190(7) 0.0144(7) 0.0272(8) 0.0010(5) -0.0041(6) -0.0051(6)
P1 0.0148(2) 0.01102(18) 0.0200(2) 0.00057(12) -0.00161(14) -0.00699(14)
O1 0.0290(6) 0.0130(5) 0.0321(7) -0.0007(4) 0.0031(5) -0.0118(4)
O2 0.0374(7) 0.0198(5) 0.0320(7) 0.0004(5) 0.0079(5) -0.0128(5)
O3 0.0179(5) 0.0194(5) 0.0207(6) -0.0019(4) -0.0024(4) -0.0089(4)
O4 0.0173(5) 0.0149(5) 0.0228(6) 0.0018(4) -0.0042(4) -0.0049(4)
O5 0.0186(5) 0.0134(5) 0.0311(6) -0.0011(4) -0.0002(4) -0.0112(4)
C1 0.0190(7) 0.0142(6) 0.0243(8) 0.0018(5) -0.0042(6) -0.0090(6)
C2 0.0195(7) 0.0139(6) 0.0250(8) 0.0011(5) -0.0013(6) -0.0094(6)
C3 0.0162(7) 0.0133(6) 0.0218(7) 0.0010(5) -0.0019(5) -0.0079(5)

loop_
_atom_type_symbol
_atom_type_description
_atom_type_scat_dispersion_real
_atom_type_scat_dispersion_imag
_atom_type_scat_source
C C 0.0033 0.0016 'International Tables Vol C Tables 4.2.6.8 and 6.1.1.4'
H H 0.0000 0.0000 'International Tables Vol C Tables 4.2.6.8 and 6.1.1.4'
N N 0.0061 0.0033 'International Tables Vol C Tables 4.2.6.8 and 6.1.1.4'
O O 0.0106 0.0060 'International Tables Vol C Tables 4.2.6.8 and 6.1.1.4'
P P 0.1023 0.0942 'International Tables Vol C Tables 4.2.6.8 and 6.1.1.4'

loop_
_geom_angle_atom_site_label_1
_geom_angle_atom_site_label_2
_geom_angle_atom_site_label_3
_geom_angle_site_symmetry_1
_geom_angle_site_symmetry_3
_geom_angle
_geom_angle_publ_flag
C12 N11 C16 . . 121.84(13) no
C12 N11 H11 . . 119.1 no
C16 N11 H11 . . 119.1 no
N11 C12 C13 . . 119.76(13) no
N11 C12 H12 . . 120.1 no
C13 C12 H12 . . 120.1 no
C12 C13 C14 . . 120.16(14) no
C12 C13 H13 . . 119.9 no
C14 C13 H13 . . 119.9 no
C15 C14 C13 . . 118.05(13) no
C15 C14 C17 . . 120.61(13) no
C13 C14 C17 . . 121.32(13) no
C16 C15 C14 . . 119.54(14) no
C16 C15 H15 . . 120.2 no
C14 C15 H15 . . 120.2 no
N11 C16 C15 . . 120.64(14) no
N11 C16 H16 . . 119.7 no
C15 C16 H16 . . 119.7 no
C14 C17 C17 . 2_647 112.33(14) no
C14 C17 H17A . . 109.1 no
C17 C17 H17A 2_647 . 109.1 no
C14 C17 H17B . . 109.1 no
C17 C17 H17B 2_647 . 109.1 no
H17A C17 H17B . . 107.9 no
O5 P1 O4 . . 114.93(6) no
O5 P1 O3 . . 108.77(6) no
O4 P1 O3 . . 108.82(6) no
O5 P1 C3 . . 108.77(6) no
O4 P1 C3 . . 108.83(6) no
O3 P1 C3 . . 106.38(6) no
C1 O1 H1 . . 109.5 no
P1 O3 H3 . . 109.5 no
O2 C1 O1 . . 124.74(13) no
O2 C1 C2 . . 124.54(13) no
O1 C1 C2 . . 110.71(12) no
C1 C2 C3 . . 114.53(12) no
C1 C2 H2A . . 108.6 no
C3 C2 H2A . . 108.6 no
C1 C2 H2B . . 108.6 no
C3 C2 H2B . . 108.6 no
H2A C2 H2B . . 107.6 no
C2 C3 P1 . . 112.83(10) no
C2 C3 H3A . . 109.0 no
P1 C3 H3A . . 109.0 no
C2 C3 H3B . . 109.0 no
P1 C3 H3B . . 109.0 no
H3A C3 H3B . . 107.8 no

loop_
_geom_bond_atom_site_label_1
_geom_bond_atom_site_label_2
_geom_bond_site_symmetry_2
_geom_bond_distance
_geom_bond_publ_flag
N11 C12 . 1.338(2) no
N11 C16 . 1.340(2) no
N11 H11 . 0.88 no
C12 C13 . 1.377(2) no
C12 H12 . 0.95 no
C13 C14 . 1.397(2) no
C13 H13 . 0.95 no
C14 C15 . 1.395(2) no
C14 C17 . 1.5052(18) no
C15 C16 . 1.373(2) no
C15 H15 . 0.95 no
C16 H16 . 0.95 no
C17 C17 2_647 1.528(3) no
C17 H17A . 0.99 no
C17 H17B . 0.99 no
P1 O5 . 1.4980(10) no
P1 O4 . 1.5254(11) no
P1 O3 . 1.5846(11) no
P1 C3 . 1.8048(14) no
O1 C1 . 1.3222(17) no
O1 H1 . 0.84 no
O2 C1 . 1.2059(19) no
O3 H3 . 0.84 no
C1 C2 . 1.5134(19) no
C2 C3 . 1.5234(18) no
C2 H2A . 0.99 no
C2 H2B . 0.99 no
C3 H3A . 0.99 no
C3 H3B . 0.99 no

loop_
_geom_hbond_atom_site_label_D
_geom_hbond_atom_site_label_H
_geom_hbond_atom_site_label_A
_geom_hbond_site_symmetry_A
_geom_hbond_distance_DH
_geom_hbond_distance_HA
_geom_hbond_distance_DA
_geom_hbond_angle_DHA
_geom_hbond_publ_flag
N11 H11 O4 . 0.88 1.84 2.692(2) 161 y
O1 H1 O5 1_565 0.84 1.73 2.542(2) 163 y
O3 H3 O4 2_666 0.84 1.79 2.619(2) 168 y
C12 H12 O2 2_567 0.95 2.29 3.224(2) 167 y
C13 H13 O5 2_557 0.95 2.41 3.196(2) 139 y

loop_
_geom_torsion_atom_site_label_1
_geom_torsion_atom_site_label_2
_geom_torsion_atom_site_label_3
_geom_torsion_atom_site_label_4
_geom_torsion_site_symmetry_4
_geom_torsion
_geom_torsion_publ_flag
C16 N11 C12 C13 . 0.2(2) no
N11 C12 C13 C14 . -0.8(2) no
C12 C13 C14 C15 . 1.3(2) no
C12 C13 C14 C17 . -177.40(13) no
C13 C14 C15 C16 . -1.1(2) no
C17 C14 C15 C16 . 177.54(14) no
C12 N11 C16 C15 . -0.1(2) no
C14 C15 C16 N11 . 0.5(2) no
C15 C14 C17 C17 2_647 57.0(2) no
C13 C14 C17 C17 2_647 -124.38(18) no
O2 C1 C2 C3 . 6.2(2) no
O1 C1 C2 C3 . -174.92(13) no
C1 C2 C3 P1 . -169.43(10) no
O5 P1 C3 C2 . -159.26(10) no
O4 P1 C3 C2 . 74.85(12) no
O3 P1 C3 C2 . -42.25(12) no
